data_1565301
loop_
_publ_author_name
'Singh, Yogendra'
'Patel, R.N.'
'Patel, S.K.'
'Jadeja, R.N.'
'Patel, A.K.'
'Patel, N.'
'Roy, H.'
'Bhagriya, P.'
'Singh, Rita'
'Butcher, R.J.'
'Jasinski, Jerry P.'
'Herrero, S.'
'Cortijo, M.'

_publ_section_title
;
 Supramolecular assemblies of new pseudohalide end-to-end bridged
 copper(II) complex and molecular structural variety of penta and
 hexa-coordinted metal(II) complexes with hydrazido-based ligand
;
_journal_name_full 'Inorganica Chimica Acta'
_journal_page_first 119371
_journal_paper_doi 10.1016/j.ica.2019.119371
_journal_volume 503
_journal_year 2020
_chemical_formula_moiety 'C14 H17 Cu N4 O6, N O3'
_chemical_formula_sum 'C14 H17 Cu N5 O9'
_chemical_formula_weight 462.86
_space_group_crystal_system monoclinic
_space_group_IT_number 4
_space_group_name_Hall 'P 2yb'
_space_group_name_H-M_alt 'P 1 21 1'
_atom_sites_solution_hydrogens mixed
_audit_creation_method SHELXL-2014/7
_cell_angle_alpha 90
_cell_angle_beta 108.275(10)
_cell_angle_gamma 90
_cell_formula_units_Z 2
_cell_length_a 7.9488(7)
_cell_length_b 11.8141(9)
_cell_length_c 10.2189(9)
_cell_measurement_reflns_used 1743
_cell_measurement_temperature 173(2)
_cell_measurement_theta_max 71.2700
_cell_measurement_theta_min 3.7200
_cell_volume 911.23(14)
_computing_cell_refinement 'CrysAlisPro 1.171.38.41 (Rigaku OD, 2015)'
_computing_data_collection 'CrysAlisPro 1.171.38.41 (Rigaku OD, 2015)'
_computing_data_reduction 'CrysAlisPro 1.171.38.41 (Rigaku OD, 2015)'
_computing_molecular_graphics 'SHELXTL (Sheldrick, 2008)'
_computing_publication_material 'SHELXTL (Sheldrick, 2008)'
_computing_structure_refinement 'SHELXL-2014/7 (Sheldrick, 2014)'
_computing_structure_solution 'Shelxt (Sheldrick, 2015)'
_diffrn_ambient_temperature 173(2)
_diffrn_detector_area_resol_mean 16.0416
_diffrn_measured_fraction_theta_full 0.992
_diffrn_measured_fraction_theta_max 0.972
_diffrn_measurement_device_type 'Xcalibur, Eos, Gemini'
_diffrn_measurement_method '\w scans'
_diffrn_radiation_type CuK\a
_diffrn_radiation_wavelength 1.54184
_diffrn_reflns_av_R_equivalents 0.1055
_diffrn_reflns_av_unetI/netI 0.0481
_diffrn_reflns_Laue_measured_fraction_full 0.992
_diffrn_reflns_Laue_measured_fraction_max 0.972
_diffrn_reflns_limit_h_max 4
_diffrn_reflns_limit_h_min -9
_diffrn_reflns_limit_k_max 14
_diffrn_reflns_limit_k_min -13
_diffrn_reflns_limit_l_max 12
_diffrn_reflns_limit_l_min -11
_diffrn_reflns_number 2554
_diffrn_reflns_point_group_measured_fraction_full 0.742
_diffrn_reflns_point_group_measured_fraction_max 0.717
_diffrn_reflns_theta_full 67.500
_diffrn_reflns_theta_max 71.489
_diffrn_reflns_theta_min 4.557
_diffrn_source 'fine-focus sealed X-ray tube'
_exptl_absorpt_coefficient_mu 2.270
_exptl_absorpt_correction_T_max 0.700
_exptl_absorpt_correction_T_min 0.355
_exptl_absorpt_correction_type analytical
_exptl_absorpt_process_details
;
The symmetry employed for this shelxl refinement is uniquely defined
by the following loop, which should always be used as a source of
symmetry information in preference to the above space-group names.
They are only intended as comments.
;
_exptl_crystal_colour 'pale green'
_exptl_crystal_density_diffrn 1.687
_exptl_crystal_description chunk
_exptl_crystal_F_000 474
_exptl_crystal_size_max 0.773
_exptl_crystal_size_mid 0.459
_exptl_crystal_size_min 0.177
_refine_diff_density_max 0.722
_refine_diff_density_min -0.493
_refine_diff_density_rms 0.100
_refine_ls_abs_structure_details
;
 Classical Flack method preferred over Parsons because s.u. lower.
;
_refine_ls_abs_structure_Flack 0.00(5)
_refine_ls_extinction_coef .
_refine_ls_extinction_method none
_refine_ls_goodness_of_fit_ref 1.065
_refine_ls_hydrogen_treatment mixed
_refine_ls_matrix_type full
_refine_ls_number_parameters 275
_refine_ls_number_reflns 2554
_refine_ls_number_restraints 7
_refine_ls_restrained_S_all 1.063
_refine_ls_R_factor_all 0.0483
_refine_ls_R_factor_gt 0.0473
_refine_ls_shift/su_max 0.000
_refine_ls_shift/su_mean 0.000
_refine_ls_structure_factor_coef Fsqd
_refine_ls_weighting_details 'w=1/[\s^2^(Fo^2^)+(0.0891P)^2^+0.1375P] where P=(Fo^2^+2Fc^2^)/3'
_refine_ls_weighting_scheme calc
_refine_ls_wR_factor_gt 0.1259
_refine_ls_wR_factor_ref 0.1277
_reflns_Friedel_coverage 0.403
_reflns_Friedel_fraction_full 0.463
_reflns_Friedel_fraction_max 0.434
_reflns_number_gt 2487
_reflns_number_total 2554
_reflns_threshold_expression 'I > 2\s(I)'
_cod_data_source_file YS101Comp.2.cif
_cod_data_source_block shelx
_cod_original_sg_symbol_H-M 'P 21'
_cod_database_code 1565301
_shelx_shelxl_version_number 2014/7
_shelx_space_group_comment
;
The symmetry employed for this shelxl refinement is uniquely defined
by the following loop, which should always be used as a source of
symmetry information in preference to the above space-group names.
They are only intended as comments.
;

loop_
_space_group_symop_operation_xyz
'x, y, z'
'-x, y+1/2, -z'

loop_
_atom_site_label
_atom_site_type_symbol
_atom_site_fract_x
_atom_site_fract_y
_atom_site_fract_z
_atom_site_U_iso_or_equiv
_atom_site_adp_type
_atom_site_occupancy
_atom_site_site_symmetry_order
_atom_site_calc_flag
_atom_site_refinement_flags_posn
_atom_site_refinement_flags_adp
_atom_site_refinement_flags_occupancy
_atom_site_disorder_assembly
_atom_site_disorder_group
Cu Cu 0.66836(8) 0.41859(6) 0.62541(6) 0.0191(2) Uani 1 1 d . . . . .
O1 O 0.8876(5) 0.5023(4) 0.6163(4) 0.0256(8) Uani 1 1 d . . . . .
O1W O 0.5134(5) 0.4222(5) 0.4354(3) 0.0259(7) Uani 1 1 d D . . . .
H1W1 H 0.491(10) 0.485(3) 0.399(7) 0.039 Uiso 1 1 d D U . . .
H1W2 H 0.542(11) 0.384(5) 0.379(6) 0.039 Uiso 1 1 d D U . . .
O2W O 0.7797(5) 0.2507(4) 0.5727(5) 0.0290(9) Uani 1 1 d D . . . .
H2W1 H 0.752(11) 0.223(6) 0.496(4) 0.044 Uiso 1 1 d D U . . .
H2W2 H 0.764(11) 0.200(5) 0.622(6) 0.044 Uiso 1 1 d D U . . .
N1 N 0.4962(6) 0.3465(4) 0.7095(5) 0.0208(9) Uani 1 1 d . . . . .
N2 N 0.8082(5) 0.4185(5) 0.8190(4) 0.0196(8) Uani 1 1 d . . . . .
N3 N 0.9688(6) 0.4711(4) 0.8464(5) 0.0208(9) Uani 1 1 d . . . . .
H3B H 1.0457 0.4760 0.9296 0.025 Uiso 1 1 calc R U . . .
C1 C 0.3351(7) 0.3063(5) 0.6433(6) 0.0264(12) Uani 1 1 d . . . . .
H1A H 0.2928 0.3097 0.5456 0.032 Uiso 1 1 calc R U . . .
C2 C 0.2275(7) 0.2598(6) 0.7128(7) 0.0276(12) Uani 1 1 d . . . . .
H2A H 0.1123 0.2331 0.6636 0.033 Uiso 1 1 calc R U . . .
C3 C 0.2905(8) 0.2528(5) 0.8546(7) 0.0274(12) Uani 1 1 d . . . . .
H3A H 0.2182 0.2212 0.9038 0.033 Uiso 1 1 calc R U . . .
C4 C 0.4605(7) 0.2922(5) 0.9261(6) 0.0230(10) Uani 1 1 d . . . . .
H4A H 0.5073 0.2870 1.0236 0.028 Uiso 1 1 calc R U . . .
C5 C 0.5591(6) 0.3397(5) 0.8471(5) 0.0187(10) Uani 1 1 d . . . . .
C6 C 0.7411(6) 0.3853(4) 0.9100(5) 0.0184(11) Uani 1 1 d . . . . .
C7 C 0.8273(6) 0.3934(4) 1.0601(5) 0.0198(11) Uani 1 1 d . . . . .
C8 C 0.7479(7) 0.4566(5) 1.1407(6) 0.0237(11) Uani 1 1 d . . . . .
H8A H 0.6372 0.4928 1.0992 0.028 Uiso 1 1 calc R U . . .
C9 C 0.8316(8) 0.4660(6) 1.2807(6) 0.0274(12) Uani 1 1 d . . . . .
H9A H 0.7785 0.5093 1.3357 0.033 Uiso 1 1 calc R U . . .
C10 C 0.9918(7) 0.4130(7) 1.3413(5) 0.0310(12) Uani 1 1 d . . . . .
H10A H 1.0485 0.4202 1.4377 0.037 Uiso 1 1 calc R U . . .
C11 C 1.0707(8) 0.3493(7) 1.2629(6) 0.0335(14) Uani 1 1 d . . . . .
H11A H 1.1804 0.3122 1.3050 0.040 Uiso 1 1 calc R U . . .
C12 C 0.9877(7) 0.3402(6) 1.1221(6) 0.0250(11) Uani 1 1 d . . . . .
H12A H 1.0414 0.2970 1.0676 0.030 Uiso 1 1 calc R U . . .
C13 C 0.9981(7) 0.5150(5) 0.7323(5) 0.0234(11) Uani 1 1 d . . . . .
C14 C 1.1685(8) 0.5764(6) 0.7540(7) 0.0330(14) Uani 1 1 d . . . . .
H14A H 1.2314 0.5438 0.6944 0.050 Uiso 1 1 calc R U . . .
H14B H 1.2419 0.5692 0.8505 0.050 Uiso 1 1 calc R U . . .
H14C H 1.1443 0.6566 0.7312 0.050 Uiso 1 1 calc R U . . .
N4 N 0.5479(6) 0.6656(4) 0.7309(5) 0.0242(10) Uani 1 1 d . . . . .
O11 O 0.4495(6) 0.7497(4) 0.7246(5) 0.0304(9) Uani 1 1 d . . . . .
O12 O 0.5307(7) 0.6085(5) 0.6247(5) 0.0428(12) Uani 1 1 d . . . . .
O13 O 0.6570(9) 0.6394(6) 0.8406(6) 0.065(2) Uani 1 1 d . . . . .
N5 N 0.2560(7) 0.5727(5) 0.1573(5) 0.0305(11) Uani 1 1 d . . . . .
O21 O 0.3514(6) 0.5972(4) 0.2783(5) 0.0389(11) Uani 1 1 d . . . . .
O22 O 0.2986(8) 0.4941(5) 0.0958(6) 0.0504(14) Uani 1 1 d . . . . .
O23 O 0.1199(7) 0.6282(6) 0.1044(6) 0.0524(15) Uani 1 1 d . . . . .

loop_
_atom_site_aniso_label
_atom_site_aniso_U_11
_atom_site_aniso_U_22
_atom_site_aniso_U_33
_atom_site_aniso_U_23
_atom_site_aniso_U_13
_atom_site_aniso_U_12
Cu 0.0134(3) 0.0275(4) 0.0144(3) 0.0003(3) 0.0014(2) -0.0016(3)
O1 0.0211(19) 0.034(2) 0.0225(19) 0.0000(17) 0.0081(15) -0.0062(17)
O1W 0.0280(18) 0.0285(18) 0.0177(15) 0.001(2) 0.0021(13) 0.007(2)
O2W 0.027(2) 0.029(2) 0.029(2) -0.0032(18) 0.0050(17) 0.0064(17)
N1 0.0129(19) 0.027(2) 0.020(2) 0.0003(18) 0.0019(16) 0.0030(18)
N2 0.0143(17) 0.0230(19) 0.0201(18) -0.002(2) 0.0033(14) -0.002(2)
N3 0.0098(18) 0.031(2) 0.020(2) -0.0022(18) 0.0024(15) -0.0056(17)
C1 0.017(2) 0.032(3) 0.025(3) 0.003(2) -0.001(2) -0.002(2)
C2 0.014(2) 0.031(3) 0.034(3) 0.000(2) 0.003(2) -0.007(2)
C3 0.017(2) 0.031(3) 0.036(3) 0.001(2) 0.012(2) -0.005(2)
C4 0.021(2) 0.026(3) 0.023(2) 0.000(2) 0.008(2) -0.004(2)
C5 0.012(2) 0.027(3) 0.016(2) 0.001(2) 0.0028(17) 0.0014(19)
C6 0.009(2) 0.022(3) 0.022(2) 0.0000(18) 0.0012(17) 0.0036(18)
C7 0.015(2) 0.023(3) 0.021(2) 0.001(2) 0.0063(17) -0.0055(19)
C8 0.019(2) 0.028(3) 0.023(3) 0.000(2) 0.005(2) 0.001(2)
C9 0.028(3) 0.036(3) 0.021(3) -0.004(2) 0.011(2) -0.004(2)
C10 0.029(2) 0.044(3) 0.017(2) -0.001(3) 0.0020(18) -0.001(3)
C11 0.026(3) 0.047(4) 0.022(3) -0.001(3) 0.001(2) 0.007(3)
C12 0.019(3) 0.033(3) 0.023(3) -0.003(2) 0.007(2) 0.000(2)
C13 0.022(3) 0.031(3) 0.017(2) -0.005(2) 0.006(2) -0.001(2)
C14 0.025(3) 0.042(4) 0.035(3) -0.005(3) 0.013(2) -0.015(3)
N4 0.022(2) 0.026(2) 0.026(2) 0.002(2) 0.0096(18) -0.004(2)
O11 0.032(2) 0.027(2) 0.038(2) 0.0100(18) 0.0183(18) 0.0095(18)
O12 0.055(3) 0.047(3) 0.024(2) -0.003(2) 0.009(2) 0.018(2)
O13 0.072(4) 0.059(4) 0.037(3) -0.015(3) -0.021(3) 0.034(3)
N5 0.030(3) 0.030(3) 0.026(3) -0.001(2) 0.002(2) -0.009(2)
O21 0.043(2) 0.028(2) 0.030(2) -0.0023(18) -0.0119(18) 0.003(2)
O22 0.060(3) 0.047(3) 0.047(3) -0.014(3) 0.020(3) -0.013(3)
O23 0.036(3) 0.055(3) 0.051(3) 0.017(3) -0.009(2) 0.004(3)

loop_
_atom_type_symbol
_atom_type_description
_atom_type_scat_dispersion_real
_atom_type_scat_dispersion_imag
_atom_type_scat_source
C C 0.0181 0.0091 'International Tables Vol C Tables 4.2.6.8 and 6.1.1.4'
H H 0.0000 0.0000 'International Tables Vol C Tables 4.2.6.8 and 6.1.1.4'
N N 0.0311 0.0180 'International Tables Vol C Tables 4.2.6.8 and 6.1.1.4'
O O 0.0492 0.0322 'International Tables Vol C Tables 4.2.6.8 and 6.1.1.4'
Cu Cu -1.9646 0.5888 'International Tables Vol C Tables 4.2.6.8 and 6.1.1.4'

loop_
_geom_angle_atom_site_label_1
_geom_angle_atom_site_label_2
_geom_angle_atom_site_label_3
_geom_angle
_geom_angle_site_symmetry_1
_geom_angle_site_symmetry_3
N2 Cu O1W 175.80(17) . .
N2 Cu N1 79.27(18) . .
O1W Cu N1 97.61(18) . .
N2 Cu O1 79.74(18) . .
O1W Cu O1 103.13(17) . .
N1 Cu O1 158.58(17) . .
N2 Cu O2W 95.7(2) . .
O1W Cu O2W 87.41(19) . .
N1 Cu O2W 95.61(18) . .
O1 Cu O2W 90.61(17) . .
N2 Cu O12 96.5(2) . .
O1W Cu O12 80.66(19) . .
N1 Cu O12 91.45(19) . .
O1 Cu O12 86.77(19) . .
O2W Cu O12 166.85(16) . .
C13 O1 Cu 112.0(4) . .
Cu O1W H1W1 117(6) . .
Cu O1W H1W2 118(6) . .
H1W1 O1W H1W2 105(4) . .
Cu O2W H2W1 124(6) . .
Cu O2W H2W2 110(6) . .
H2W1 O2W H2W2 104(4) . .
C1 N1 C5 119.6(5) . .
C1 N1 Cu 127.3(4) . .
C5 N1 Cu 113.1(3) . .
C6 N2 N3 124.8(4) . .
C6 N2 Cu 120.6(3) . .
N3 N2 Cu 114.0(3) . .
C13 N3 N2 113.4(4) . .
C13 N3 H3B 123.3 . .
N2 N3 H3B 123.3 . .
N1 C1 C2 122.0(6) . .
N1 C1 H1A 119.0 . .
C2 C1 H1A 119.0 . .
C3 C2 C1 118.9(5) . .
C3 C2 H2A 120.5 . .
C1 C2 H2A 120.5 . .
C2 C3 C4 120.1(5) . .
C2 C3 H3A 120.0 . .
C4 C3 H3A 120.0 . .
C3 C4 C5 117.0(5) . .
C3 C4 H4A 121.5 . .
C5 C4 H4A 121.5 . .
N1 C5 C4 122.4(5) . .
N1 C5 C6 115.1(5) . .
C4 C5 C6 122.5(5) . .
N2 C6 C7 125.2(4) . .
N2 C6 C5 111.7(4) . .
C7 C6 C5 123.0(4) . .
C12 C7 C8 119.6(5) . .
C12 C7 C6 120.5(5) . .
C8 C7 C6 119.9(4) . .
C9 C8 C7 119.6(5) . .
C9 C8 H8A 120.2 . .
C7 C8 H8A 120.2 . .
C10 C9 C8 120.3(5) . .
C10 C9 H9A 119.8 . .
C8 C9 H9A 119.8 . .
C9 C10 C11 120.6(5) . .
C9 C10 H10A 119.7 . .
C11 C10 H10A 119.7 . .
C10 C11 C12 119.2(5) . .
C10 C11 H11A 120.4 . .
C12 C11 H11A 120.4 . .
C7 C12 C11 120.7(5) . .
C7 C12 H12A 119.6 . .
C11 C12 H12A 119.6 . .
O1 C13 N3 120.8(5) . .
O1 C13 C14 122.5(5) . .
N3 C13 C14 116.7(5) . .
C13 C14 H14A 109.5 . .
C13 C14 H14B 109.5 . .
H14A C14 H14B 109.5 . .
C13 C14 H14C 109.5 . .
H14A C14 H14C 109.5 . .
H14B C14 H14C 109.5 . .
O13 N4 O12 120.9(6) . .
O13 N4 O11 119.9(5) . .
O12 N4 O11 119.2(5) . .
N4 O12 Cu 123.7(4) . .
O22 N5 O23 121.5(6) . .
O22 N5 O21 119.8(6) . .
O23 N5 O21 118.7(6) . .

loop_
_geom_bond_atom_site_label_1
_geom_bond_atom_site_label_2
_geom_bond_distance
_geom_bond_site_symmetry_2
Cu N2 1.942(4) .
Cu O1W 1.947(3) .
Cu N1 2.018(5) .
Cu O1 2.032(4) .
Cu O2W 2.304(4) .
Cu O12 2.495(5) .
O1 C13 1.243(7) .
O1W H1W1 0.82(2) .
O1W H1W2 0.82(2) .
O2W H2W1 0.82(2) .
O2W H2W2 0.82(2) .
N1 C1 1.334(7) .
N1 C5 1.339(7) .
N2 C6 1.270(7) .
N2 N3 1.367(6) .
N3 C13 1.361(7) .
N3 H3B 0.8800 .
C1 C2 1.385(9) .
C1 H1A 0.9500 .
C2 C3 1.380(9) .
C2 H2A 0.9500 .
C3 C4 1.400(8) .
C3 H3A 0.9500 .
C4 C5 1.406(7) .
C4 H4A 0.9500 .
C5 C6 1.487(7) .
C6 C7 1.474(7) .
C7 C12 1.384(8) .
C7 C8 1.399(8) .
C8 C9 1.381(8) .
C8 H8A 0.9500 .
C9 C10 1.380(9) .
C9 H9A 0.9500 .
C10 C11 1.385(9) .
C10 H10A 0.9500 .
C11 C12 1.386(8) .
C11 H11A 0.9500 .
C12 H12A 0.9500 .
C13 C14 1.491(8) .
C14 H14A 0.9800 .
C14 H14B 0.9800 .
C14 H14C 0.9800 .
N4 O13 1.223(7) .
N4 O12 1.248(7) .
N4 O11 1.254(7) .
N5 O22 1.227(8) .
N5 O23 1.235(8) .
N5 O21 1.265(7) .

loop_
_geom_hbond_atom_site_label_D
_geom_hbond_atom_site_label_H
_geom_hbond_atom_site_label_A
_geom_hbond_distance_DH
_geom_hbond_distance_HA
_geom_hbond_distance_DA
_geom_hbond_angle_DHA
_geom_hbond_site_symmetry_A
O1W H1W1 O21 0.82(2) 1.91(4) 2.685(7) 156(8) .
O1W H1W2 O11 0.82(2) 1.92(3) 2.687(7) 156(7) 2_646
O2W H2W1 O11 0.82(2) 2.34(5) 3.013(6) 140(8) 2_646
O2W H2W1 O12 0.82(2) 2.58(6) 3.140(7) 127(6) 2_646
O2W H2W2 O21 0.82(2) 1.98(4) 2.773(7) 162(8) 2_646
N3 H3B N5 0.88 2.66 3.493(7) 158.4 1_656
N3 H3B O22 0.88 2.20 3.042(7) 160.6 1_656
N3 H3B O23 0.88 2.47 3.140(8) 133.1 1_656
C2 H2A O2W 0.95 2.52 3.397(7) 153.3 1_455
C4 H4A O11 0.95 2.52 3.449(7) 164.4 2_647
C14 H14B O22 0.98 2.56 3.457(9) 151.9 1_656

loop_
_geom_torsion_atom_site_label_1
_geom_torsion_atom_site_label_2
_geom_torsion_atom_site_label_3
_geom_torsion_atom_site_label_4
_geom_torsion
_geom_torsion_site_symmetry_1
_geom_torsion_site_symmetry_2
_geom_torsion_site_symmetry_3
_geom_torsion_site_symmetry_4
C6 N2 N3 C13 -169.7(6) . . . .
Cu N2 N3 C13 1.0(6) . . . .
C5 N1 C1 C2 1.6(9) . . . .
Cu N1 C1 C2 -179.1(5) . . . .
N1 C1 C2 C3 -1.3(10) . . . .
C1 C2 C3 C4 -0.1(10) . . . .
C2 C3 C4 C5 1.1(9) . . . .
C1 N1 C5 C4 -0.6(8) . . . .
Cu N1 C5 C4 -179.9(5) . . . .
C1 N1 C5 C6 179.0(5) . . . .
Cu N1 C5 C6 -0.3(6) . . . .
C3 C4 C5 N1 -0.8(9) . . . .
C3 C4 C5 C6 179.7(5) . . . .
N3 N2 C6 C7 -2.6(10) . . . .
Cu N2 C6 C7 -172.8(4) . . . .
N3 N2 C6 C5 175.4(5) . . . .
Cu N2 C6 C5 5.3(7) . . . .
N1 C5 C6 N2 -3.0(7) . . . .
C4 C5 C6 N2 176.6(6) . . . .
N1 C5 C6 C7 175.1(5) . . . .
C4 C5 C6 C7 -5.4(8) . . . .
N2 C6 C7 C12 -59.7(8) . . . .
C5 C6 C7 C12 122.5(6) . . . .
N2 C6 C7 C8 119.4(6) . . . .
C5 C6 C7 C8 -58.4(7) . . . .
C12 C7 C8 C9 0.6(8) . . . .
C6 C7 C8 C9 -178.4(5) . . . .
C7 C8 C9 C10 -0.4(9) . . . .
C8 C9 C10 C11 -0.2(11) . . . .
C9 C10 C11 C12 0.6(11) . . . .
C8 C7 C12 C11 -0.3(9) . . . .
C6 C7 C12 C11 178.8(5) . . . .
C10 C11 C12 C7 -0.4(10) . . . .
Cu O1 C13 N3 2.6(7) . . . .
Cu O1 C13 C14 -178.4(5) . . . .
N2 N3 C13 O1 -2.5(8) . . . .
N2 N3 C13 C14 178.5(5) . . . .
O13 N4 O12 Cu 11.6(9) . . . .
O11 N4 O12 Cu -167.2(4) . . . .
